data_7214782
loop_
_publ_author_name
'Tero, Tiia-Riikka'
'Salorinne, Kirsi'
'Nissinen, Maija'

_publ_section_title
;
 The effect of halogen bonding on the packing of bromine-substituted
 pyridine and benzyl functionalized resorcinarene tetrapodands in the
 solid state
;
_journal_issue 21
_journal_name_full CrystEngComm
_journal_page_first 7360
_journal_paper_doi 10.1039/c2ce25972a
_journal_volume 14
_journal_year 2012
_chemical_formula_sum 'C65 H65 Br4 Cl3 N4 O8'
_chemical_formula_weight 1456.20
_chemical_name_systematic
;
?
;
_space_group_IT_number 14
_symmetry_cell_setting monoclinic
_symmetry_space_group_name_Hall '-P 2ybc'
_symmetry_space_group_name_H-M 'P 1 21/c 1'
_atom_sites_solution_hydrogens geom
_atom_sites_solution_primary direct
_atom_sites_solution_secondary difmap
_audit_creation_method SHELXL-97
_cell_angle_alpha 90.00
_cell_angle_beta 116.34(3)
_cell_angle_gamma 90.00
_cell_formula_units_Z 4
_cell_length_a 14.926(3)
_cell_length_b 29.517(6)
_cell_length_c 15.957(3)
_cell_measurement_temperature 173(2)
_cell_volume 6300(3)
_computing_structure_refinement 'SHELXL-97 (Sheldrick, 1997)'
_computing_structure_solution 'SHELXS-97 (Sheldrick, 1990)'
_diffrn_ambient_temperature 173(2)
_diffrn_measured_fraction_theta_full 0.970
_diffrn_measured_fraction_theta_max 0.970
_diffrn_radiation_monochromator graphite
_diffrn_radiation_source 'fine-focus sealed tube'
_diffrn_radiation_type CuK\a
_diffrn_radiation_wavelength 1.54178
_diffrn_reflns_av_R_equivalents 0.0643
_diffrn_reflns_av_sigmaI/netI 0.0745
_diffrn_reflns_limit_h_max 17
_diffrn_reflns_limit_h_min -17
_diffrn_reflns_limit_k_max 34
_diffrn_reflns_limit_k_min -34
_diffrn_reflns_limit_l_max 18
_diffrn_reflns_limit_l_min -18
_diffrn_reflns_number 20997
_diffrn_reflns_theta_full 67.03
_diffrn_reflns_theta_max 67.03
_diffrn_reflns_theta_min 2.99
_exptl_absorpt_coefficient_mu 4.757
_exptl_absorpt_correction_T_max 0.7969
_exptl_absorpt_correction_T_min 0.5355
_exptl_absorpt_correction_type multi-scan
_exptl_absorpt_process_details 'Denzo (Otwinowski, Borek, Majewski & Minor, 2003)'
_exptl_crystal_colour colorless
_exptl_crystal_density_diffrn 1.535
_exptl_crystal_density_method 'not measured'
_exptl_crystal_description plate
_exptl_crystal_F_000 2952
_exptl_crystal_size_max 0.15
_exptl_crystal_size_mid 0.05
_exptl_crystal_size_min 0.05
_refine_diff_density_max 2.815
_refine_diff_density_min -2.262
_refine_diff_density_rms 0.103
_refine_ls_extinction_method none
_refine_ls_goodness_of_fit_ref 1.024
_refine_ls_hydrogen_treatment constr
_refine_ls_matrix_type full
_refine_ls_number_parameters 801
_refine_ls_number_reflns 10896
_refine_ls_number_restraints 18
_refine_ls_restrained_S_all 1.026
_refine_ls_R_factor_all 0.1263
_refine_ls_R_factor_gt 0.0749
_refine_ls_shift/su_max 0.002
_refine_ls_shift/su_mean 0.000
_refine_ls_structure_factor_coef Fsqd
_refine_ls_weighting_details 'calc w=1/[\s^2^(Fo^2^)+(0.0686P)^2^+32.8988P] where P=(Fo^2^+2Fc^2^)/3'
_refine_ls_weighting_scheme calc
_refine_ls_wR_factor_gt 0.1699
_refine_ls_wR_factor_ref 0.1998
_reflns_number_gt 6781
_reflns_number_total 10896
_reflns_threshold_expression >2sigma(I)
_cod_data_source_file c2ce25972a.txt
_cod_data_source_block I
_cod_original_cell_volume 6300(2)
_cod_original_sg_symbol_H-M P21/c
_cod_database_code 7214782

loop_
_symmetry_equiv_pos_as_xyz
'x, y, z'
'-x, y+1/2, -z+1/2'
'-x, -y, -z'
'x, -y-1/2, z-1/2'

loop_
_atom_site_label
_atom_site_type_symbol
_atom_site_fract_x
_atom_site_fract_y
_atom_site_fract_z
_atom_site_U_iso_or_equiv
_atom_site_adp_type
_atom_site_occupancy
_atom_site_symmetry_multiplicity
_atom_site_calc_flag
_atom_site_refinement_flags
_atom_site_disorder_assembly
_atom_site_disorder_group
C1 C 0.6993(5) 0.9341(2) 0.5731(4) 0.0272(14) Uani 1 1 d . . .
C2 C 0.7147(4) 0.9801(2) 0.5896(4) 0.0281(14) Uani 1 1 d . . .
H2 H 0.7344 0.9972 0.5501 0.034 Uiso 1 1 calc R . .
C3 C 0.7030(4) 1.0029(2) 0.6607(4) 0.0265(13) Uani 1 1 d . . .
C4 C 0.6769(5) 0.9764(2) 0.7189(4) 0.0302(14) Uani 1 1 d . . .
C5 C 0.6610(5) 0.9303(2) 0.7058(4) 0.0302(14) Uani 1 1 d . . .
H5 H 0.6428 0.9131 0.7462 0.036 Uiso 1 1 calc R . .
C6 C 0.6719(5) 0.9094(2) 0.6328(4) 0.0297(14) Uani 1 1 d . . .
C7 C 0.7119(5) 1.0543(2) 0.6732(4) 0.0305(14) Uani 1 1 d . . .
H7 H 0.6641 1.0633 0.6986 0.037 Uiso 1 1 calc R . .
C8 C 0.8153(5) 1.07045(19) 0.7442(4) 0.0279(14) Uani 1 1 d . . .
C9 C 0.9022(5) 1.0523(2) 0.7463(4) 0.0282(14) Uani 1 1 d . . .
H9 H 0.8967 1.0272 0.7070 0.034 Uiso 1 1 calc R . .
C10 C 0.9966(5) 1.06930(19) 0.8032(4) 0.0281(14) Uani 1 1 d . . .
C11 C 1.0039(5) 1.1043(2) 0.8641(4) 0.0326(15) Uani 1 1 d . . .
C12 C 0.9185(5) 1.1234(2) 0.8638(4) 0.0343(15) Uani 1 1 d . . .
H12 H 0.9243 1.1476 0.9053 0.041 Uiso 1 1 calc R . .
C13 C 0.8254(5) 1.1072(2) 0.8032(4) 0.0315(15) Uani 1 1 d . . .
C14 C 1.0890(5) 1.05126(19) 0.7956(4) 0.0285(14) Uani 1 1 d . . .
H14 H 1.1491 1.0622 0.8518 0.034 Uiso 1 1 calc R . .
C15 C 1.0920(4) 0.99979(19) 0.7980(4) 0.0248(13) Uani 1 1 d . . .
C16 C 1.0848(4) 0.9738(2) 0.7219(4) 0.0266(13) Uani 1 1 d . . .
H16 H 1.0739 0.9891 0.6658 0.032 Uiso 1 1 calc R . .
C17 C 1.0928(5) 0.9268(2) 0.7241(4) 0.0265(13) Uani 1 1 d . . .
C18 C 1.1102(5) 0.90563(19) 0.8075(4) 0.0290(14) Uani 1 1 d . . .
C19 C 1.1174(5) 0.9296(2) 0.8852(4) 0.0286(14) Uani 1 1 d . . .
H19 H 1.1285 0.9143 0.9413 0.034 Uiso 1 1 calc R . .
C20 C 1.1082(5) 0.9764(2) 0.8794(4) 0.0280(14) Uani 1 1 d . . .
C21 C 1.0845(5) 0.8988(2) 0.6410(4) 0.0286(14) Uani 1 1 d . . .
H21 H 1.1335 0.8734 0.6670 0.034 Uiso 1 1 calc R . .
C22 C 0.9823(5) 0.8772(2) 0.5901(4) 0.0297(14) Uani 1 1 d . . .
C23 C 0.8937(5) 0.9003(2) 0.5689(4) 0.0285(14) Uani 1 1 d . . .
H23 H 0.8981 0.9307 0.5898 0.034 Uiso 1 1 calc R . .
C24 C 0.7989(5) 0.8816(2) 0.5189(4) 0.0281(14) Uani 1 1 d . . .
C25 C 0.7941(5) 0.8364(2) 0.4907(4) 0.0340(15) Uani 1 1 d . . .
C26 C 0.8810(5) 0.8118(2) 0.5092(4) 0.0333(15) Uani 1 1 d . . .
H26 H 0.8769 0.7813 0.4884 0.040 Uiso 1 1 calc R . .
C27 C 0.9737(5) 0.8326(2) 0.5584(4) 0.0310(14) Uani 1 1 d . . .
C28 C 0.7037(5) 0.9095(2) 0.4904(4) 0.0323(15) Uani 1 1 d . . .
H28 H 0.6469 0.8874 0.4666 0.039 Uiso 1 1 calc R . .
C29 C 0.6810(5) 1.0807(2) 0.5818(4) 0.0337(15) Uani 1 1 d . . .
H29A H 0.6921 1.1133 0.5971 0.040 Uiso 1 1 calc R . .
H29B H 0.7259 1.0717 0.5539 0.040 Uiso 1 1 calc R . .
C30 C 0.5751(6) 1.0745(3) 0.5094(5) 0.053(2) Uani 1 1 d . . .
H30A H 0.5624 1.0423 0.4939 0.080 Uiso 1 1 calc R . .
H30B H 0.5642 1.0916 0.4530 0.080 Uiso 1 1 calc R . .
H30C H 0.5295 1.0856 0.5339 0.080 Uiso 1 1 calc R . .
C31 C 1.0942(5) 1.0716(2) 0.7093(5) 0.0344(15) Uani 1 1 d . . .
H31A H 1.1517 1.0581 0.7032 0.041 Uiso 1 1 calc R . .
H31B H 1.0328 1.0632 0.6529 0.041 Uiso 1 1 calc R . .
C32 C 1.1051(7) 1.1229(2) 0.7129(6) 0.052(2) Uani 1 1 d . . .
H32A H 1.0472 1.1367 0.7166 0.078 Uiso 1 1 calc R . .
H32B H 1.1087 1.1335 0.6563 0.078 Uiso 1 1 calc R . .
H32C H 1.1663 1.1315 0.7680 0.078 Uiso 1 1 calc R . .
C33 C 1.1117(6) 0.9242(2) 0.5708(5) 0.0389(16) Uani 1 1 d . . .
H33A H 1.0978 0.9043 0.5164 0.047 Uiso 1 1 calc R . .
H33B H 1.0690 0.9514 0.5479 0.047 Uiso 1 1 calc R . .
C34 C 1.2206(7) 0.9385(3) 0.6138(6) 0.058(2) Uani 1 1 d . . .
H34A H 1.2338 0.9596 0.6653 0.087 Uiso 1 1 calc R . .
H34B H 1.2350 0.9533 0.5663 0.087 Uiso 1 1 calc R . .
H34C H 1.2633 0.9117 0.6377 0.087 Uiso 1 1 calc R . .
C35 C 0.6885(6) 0.9403(2) 0.4082(5) 0.0412(17) Uani 1 1 d . . .
H35A H 0.7392 0.9647 0.4305 0.049 Uiso 1 1 calc R . .
H35B H 0.6992 0.9224 0.3609 0.049 Uiso 1 1 calc R . .
C36 C 0.5845(7) 0.9616(3) 0.3621(5) 0.060(2) Uani 1 1 d . . .
H36A H 0.5349 0.9382 0.3285 0.090 Uiso 1 1 calc R . .
H36B H 0.5828 0.9850 0.3181 0.090 Uiso 1 1 calc R . .
H36C H 0.5690 0.9751 0.4103 0.090 Uiso 1 1 calc R . .
C37 C 0.6189(6) 0.8380(2) 0.6663(5) 0.0439(18) Uani 1 1 d . . .
H37A H 0.6656 0.8398 0.7329 0.066 Uiso 1 1 calc R . .
H37B H 0.6113 0.8064 0.6457 0.066 Uiso 1 1 calc R . .
H37C H 0.5538 0.8501 0.6564 0.066 Uiso 1 1 calc R . .
C38 C 0.7418(6) 1.1651(3) 0.8466(6) 0.055(2) Uani 1 1 d . . .
H38A H 0.7774 1.1584 0.9136 0.083 Uiso 1 1 calc R . .
H38B H 0.6741 1.1756 0.8315 0.083 Uiso 1 1 calc R . .
H38C H 0.7777 1.1888 0.8307 0.083 Uiso 1 1 calc R . .
C39 C 1.1179(5) 0.9800(2) 1.0339(4) 0.0348(15) Uani 1 1 d . . .
H39A H 1.0578 0.9614 1.0163 0.052 Uiso 1 1 calc R . .
H39B H 1.1218 1.0024 1.0807 0.052 Uiso 1 1 calc R . .
H39C H 1.1773 0.9605 1.0602 0.052 Uiso 1 1 calc R . .
C40 C 1.0571(6) 0.7659(2) 0.5440(5) 0.0443(18) Uani 1 1 d . . .
H40A H 1.0206 0.7467 0.5685 0.066 Uiso 1 1 calc R . .
H40B H 1.1249 0.7540 0.5645 0.066 Uiso 1 1 calc R . .
H40C H 1.0222 0.7660 0.4755 0.066 Uiso 1 1 calc R . .
C41 C 0.6429(6) 0.9742(3) 0.8522(5) 0.0444(18) Uani 1 1 d . . .
H41A H 0.6963 0.9516 0.8842 0.053 Uiso 1 1 calc R . .
H41B H 0.5788 0.9579 0.8185 0.053 Uiso 1 1 calc R . .
C42 C 0.6361(6) 1.0056(3) 0.9222(5) 0.048(2) Uani 1 1 d . . .
C43 C 0.6267(6) 1.0525(3) 0.9095(6) 0.055(2) Uani 1 1 d . . .
H43 H 0.6260 1.0667 0.8558 0.066 Uiso 1 1 calc R . .
C44 C 0.6183(7) 1.0775(4) 0.9803(8) 0.072(3) Uani 1 1 d . . .
H44 H 0.6108 1.1095 0.9753 0.086 Uiso 1 1 calc R . .
C45 C 0.6210(7) 1.0551(5) 1.0573(7) 0.079(4) Uani 1 1 d . . .
H45 H 0.6161 1.0714 1.1065 0.095 Uiso 1 1 calc R . .
C46 C 0.6309(6) 1.0097(4) 1.0612(6) 0.066(3) Uani 1 1 d . . .
C51 C 1.1172(6) 1.1601(2) 0.9700(5) 0.0411(17) Uani 1 1 d . . .
H51A H 1.0652 1.1818 0.9300 0.049 Uiso 1 1 calc R . .
H51B H 1.1827 1.1721 0.9785 0.049 Uiso 1 1 calc R . .
C52 C 1.1167(5) 1.1580(2) 1.0642(4) 0.0316(15) Uani 1 1 d . . .
C53 C 1.1063(5) 1.1179(2) 1.1044(5) 0.0390(17) Uani 1 1 d . . .
H53 H 1.0974 1.0900 1.0720 0.047 Uiso 1 1 calc R . .
C54 C 1.1092(5) 1.1191(3) 1.1919(5) 0.0446(18) Uani 1 1 d . . .
H54 H 1.1030 1.0920 1.2209 0.054 Uiso 1 1 calc R . .
C55 C 1.1213(5) 1.1605(3) 1.2371(5) 0.0452(18) Uani 1 1 d . . .
H55 H 1.1220 1.1631 1.2968 0.054 Uiso 1 1 calc R . .
C56 C 1.1323(5) 1.1978(2) 1.1898(5) 0.0375(16) Uani 1 1 d . . .
C61 C 1.1560(6) 0.8361(2) 0.8943(5) 0.0399(17) Uani 1 1 d . . .
H61A H 1.1119 0.8418 0.9248 0.048 Uiso 1 1 calc R . .
H61B H 1.2236 0.8475 0.9360 0.048 Uiso 1 1 calc R . .
C62 C 1.1605(5) 0.7862(2) 0.8786(4) 0.0332(15) Uani 1 1 d . . .
C63 C 1.1041(6) 0.7656(2) 0.7939(5) 0.0440(18) Uani 1 1 d . . .
H63 H 1.0643 0.7829 0.7399 0.053 Uiso 1 1 calc R . .
C64 C 1.1071(6) 0.7191(2) 0.7899(5) 0.053(2) Uani 1 1 d . . .
H64 H 1.0680 0.7041 0.7324 0.063 Uiso 1 1 calc R . .
C65 C 1.1654(6) 0.6941(2) 0.8672(5) 0.0485(19) Uani 1 1 d . . .
H65 H 1.1681 0.6619 0.8657 0.058 Uiso 1 1 calc R . .
C66 C 1.2201(6) 0.7188(2) 0.9476(5) 0.0408(17) Uani 1 1 d . . .
C71 C 0.6918(6) 0.7707(2) 0.4307(6) 0.0479(19) Uani 1 1 d . . .
H71A H 0.7323 0.7555 0.4912 0.057 Uiso 1 1 calc R . .
H71B H 0.7167 0.7609 0.3855 0.057 Uiso 1 1 calc R . .
C72 C 0.5837(6) 0.7581(3) 0.3955(5) 0.0475(19) Uani 1 1 d . . .
C73 C 0.5122(7) 0.7865(3) 0.3953(6) 0.063(2) Uani 1 1 d . . .
H73 H 0.5288 0.8165 0.4188 0.075 Uiso 1 1 calc R . .
C74 C 0.4143(8) 0.7712(5) 0.3602(8) 0.089(4) Uani 1 1 d . . .
H74 H 0.3622 0.7903 0.3583 0.107 Uiso 1 1 calc R . .
C75 C 0.3953(8) 0.7263(4) 0.3276(7) 0.079(3) Uani 1 1 d . . .
H75 H 0.3298 0.7140 0.3040 0.095 Uiso 1 1 calc R . .
C76 C 0.4718(7) 0.7010(3) 0.3306(6) 0.065(2) Uani 1 1 d . . .
N47 N 0.6388(4) 0.9845(3) 0.9971(4) 0.0548(19) Uani 1 1 d . . .
N57 N 1.1290(4) 1.19807(17) 1.1071(4) 0.0351(13) Uani 1 1 d . . .
N67 N 1.2187(4) 0.76340(18) 0.9557(4) 0.0384(14) Uani 1 1 d . . .
N77 N 0.5641(5) 0.7153(2) 0.3617(5) 0.0566(18) Uani 1 1 d . . .
O4 O 0.6646(3) 0.99982(15) 0.7879(3) 0.0345(10) Uani 1 1 d . . .
O6 O 0.6564(3) 0.86385(14) 0.6140(3) 0.0341(10) Uani 1 1 d . . .
O11 O 1.1004(4) 1.11826(15) 0.9227(3) 0.0408(11) Uani 1 1 d . . .
O13 O 0.7364(4) 1.12543(16) 0.7947(3) 0.0431(12) Uani 1 1 d . . .
O18 O 1.1181(4) 0.85899(13) 0.8069(3) 0.0346(11) Uani 1 1 d . . .
O20 O 1.1134(3) 1.00278(14) 0.9530(3) 0.0303(10) Uani 1 1 d . . .
O25 O 0.7004(3) 0.81818(15) 0.4422(3) 0.0420(12) Uani 1 1 d . . .
O27 O 1.0622(3) 0.81065(14) 0.5778(3) 0.0369(11) Uani 1 1 d . . .
Br1 Br 0.63583(8) 0.97848(6) 1.16715(6) 0.1001(5) Uani 1 1 d . . .
Br2 Br 1.15652(8) 1.25573(3) 1.25176(6) 0.0623(3) Uani 1 1 d . . .
Br3 Br 1.30378(8) 0.68703(3) 1.05932(6) 0.0618(3) Uani 1 1 d . . .
Br4 Br 0.44672(9) 0.63961(4) 0.28752(8) 0.0874(4) Uani 1 1 d . . .
C10A C 0.4226(15) 0.3166(8) 0.3444(15) 0.095(8) Uani 0.50 1 d PDU A 1
H10A H 0.3807 0.2916 0.3033 0.114 Uiso 0.50 1 calc PR A 1
Cl1A Cl 0.4503(7) 0.3610(3) 0.2818(6) 0.110(3) Uani 0.50 1 d PD A 1
Cl2A Cl 0.5400(9) 0.2978(3) 0.4348(5) 0.138(4) Uani 0.50 1 d PD A 1
Cl3A Cl 0.3837(8) 0.3349(5) 0.4303(6) 0.131(4) Uani 0.50 1 d PDU A 1
C10B C 0.366(2) 0.2939(9) 0.3533(18) 0.147(13) Uani 0.50 1 d PDU B 2
H10B H 0.3093 0.2716 0.3309 0.176 Uiso 0.50 1 calc PR B 2
Cl1B Cl 0.3926(8) 0.3425(4) 0.2671(6) 0.121(3) Uani 0.50 1 d PD B 2
Cl2B Cl 0.5189(7) 0.2788(3) 0.3791(8) 0.127(3) Uani 0.50 1 d PD B 2
Cl3B Cl 0.375(2) 0.3540(10) 0.4332(18) 0.48(2) Uani 0.50 1 d PDU B 2

loop_
_atom_site_aniso_label
_atom_site_aniso_U_11
_atom_site_aniso_U_22
_atom_site_aniso_U_33
_atom_site_aniso_U_23
_atom_site_aniso_U_13
_atom_site_aniso_U_12
C1 0.024(3) 0.032(3) 0.024(3) -0.002(3) 0.009(3) 0.004(3)
C2 0.024(3) 0.032(3) 0.026(3) -0.002(3) 0.009(3) -0.001(3)
C3 0.020(3) 0.027(3) 0.029(3) 0.001(3) 0.009(3) -0.001(2)
C4 0.027(3) 0.035(3) 0.024(3) -0.007(3) 0.008(3) -0.003(3)
C5 0.029(4) 0.033(3) 0.026(3) 0.003(3) 0.010(3) -0.001(3)
C6 0.026(3) 0.029(3) 0.030(3) 0.000(3) 0.009(3) 0.000(3)
C7 0.029(4) 0.026(3) 0.038(4) -0.001(3) 0.016(3) 0.001(3)
C8 0.032(4) 0.020(3) 0.037(4) 0.004(3) 0.020(3) 0.001(2)
C9 0.037(4) 0.025(3) 0.022(3) 0.002(2) 0.012(3) -0.002(3)
C10 0.037(4) 0.019(3) 0.028(3) 0.002(2) 0.015(3) 0.000(3)
C11 0.037(4) 0.028(3) 0.025(3) 0.000(3) 0.005(3) 0.000(3)
C12 0.050(4) 0.026(3) 0.025(3) 0.000(3) 0.016(3) 0.001(3)
C13 0.037(4) 0.027(3) 0.033(4) 0.002(3) 0.019(3) 0.005(3)
C14 0.023(3) 0.024(3) 0.031(3) -0.004(3) 0.006(3) -0.003(2)
C15 0.023(3) 0.023(3) 0.027(3) 0.001(2) 0.009(3) -0.002(2)
C16 0.026(3) 0.027(3) 0.024(3) 0.001(3) 0.010(3) -0.003(3)
C17 0.028(3) 0.025(3) 0.023(3) -0.001(2) 0.008(3) -0.001(3)
C18 0.030(4) 0.020(3) 0.032(3) 0.002(3) 0.010(3) -0.001(2)
C19 0.032(4) 0.029(3) 0.021(3) -0.001(2) 0.009(3) -0.003(3)
C20 0.026(3) 0.030(3) 0.024(3) -0.005(3) 0.008(3) -0.002(3)
C21 0.032(4) 0.025(3) 0.029(3) -0.001(3) 0.014(3) 0.000(3)
C22 0.035(4) 0.027(3) 0.025(3) -0.001(3) 0.011(3) 0.001(3)
C23 0.035(4) 0.024(3) 0.024(3) -0.001(2) 0.011(3) -0.001(3)
C24 0.026(3) 0.031(3) 0.028(3) -0.001(3) 0.013(3) 0.004(3)
C25 0.035(4) 0.033(3) 0.031(3) -0.005(3) 0.011(3) -0.001(3)
C26 0.043(4) 0.022(3) 0.035(4) -0.004(3) 0.017(3) -0.001(3)
C27 0.034(4) 0.031(3) 0.026(3) -0.002(3) 0.011(3) -0.001(3)
C28 0.032(4) 0.029(3) 0.030(3) -0.002(3) 0.009(3) 0.002(3)
C29 0.035(4) 0.028(3) 0.035(4) 0.004(3) 0.012(3) -0.002(3)
C30 0.040(5) 0.052(5) 0.051(5) 0.006(4) 0.005(4) 0.003(4)
C31 0.043(4) 0.022(3) 0.040(4) 0.003(3) 0.021(3) -0.001(3)
C32 0.084(6) 0.027(4) 0.054(5) 0.002(3) 0.038(5) -0.008(4)
C33 0.053(5) 0.037(4) 0.032(4) -0.005(3) 0.024(3) -0.007(3)
C34 0.067(6) 0.061(5) 0.064(5) -0.011(4) 0.045(5) -0.011(4)
C35 0.050(5) 0.046(4) 0.029(4) 0.003(3) 0.018(3) 0.013(3)
C36 0.065(6) 0.075(6) 0.039(4) 0.018(4) 0.022(4) 0.027(5)
C37 0.047(5) 0.029(4) 0.056(5) 0.008(3) 0.023(4) -0.004(3)
C38 0.062(6) 0.053(5) 0.054(5) -0.015(4) 0.029(4) 0.013(4)
C39 0.046(4) 0.032(3) 0.025(3) 0.004(3) 0.015(3) 0.005(3)
C40 0.049(5) 0.029(4) 0.054(5) -0.014(3) 0.022(4) -0.002(3)
C41 0.053(5) 0.053(5) 0.036(4) -0.002(3) 0.028(4) -0.001(4)
C42 0.038(4) 0.078(6) 0.032(4) -0.008(4) 0.018(3) -0.008(4)
C43 0.043(5) 0.071(6) 0.060(5) -0.020(4) 0.029(4) -0.005(4)
C44 0.050(6) 0.077(7) 0.094(8) -0.042(6) 0.037(5) -0.008(5)
C45 0.042(5) 0.140(11) 0.062(6) -0.054(7) 0.029(5) -0.024(6)
C46 0.033(5) 0.124(9) 0.043(5) -0.028(5) 0.020(4) -0.012(5)
C51 0.048(5) 0.028(3) 0.041(4) -0.009(3) 0.014(3) -0.007(3)
C52 0.027(4) 0.031(3) 0.031(3) -0.005(3) 0.007(3) -0.002(3)
C53 0.033(4) 0.032(4) 0.040(4) -0.001(3) 0.006(3) 0.000(3)
C54 0.031(4) 0.047(4) 0.044(4) 0.014(3) 0.006(3) -0.002(3)
C55 0.036(4) 0.059(5) 0.033(4) 0.001(3) 0.008(3) 0.004(3)
C56 0.033(4) 0.035(4) 0.036(4) -0.003(3) 0.007(3) 0.005(3)
C61 0.052(5) 0.029(4) 0.031(4) 0.006(3) 0.011(3) 0.002(3)
C62 0.039(4) 0.025(3) 0.033(4) 0.002(3) 0.014(3) 0.003(3)
C63 0.057(5) 0.027(3) 0.036(4) -0.003(3) 0.010(4) 0.004(3)
C64 0.061(5) 0.034(4) 0.047(5) -0.012(3) 0.010(4) 0.001(4)
C65 0.050(5) 0.033(4) 0.054(5) -0.001(3) 0.016(4) 0.003(3)
C66 0.050(5) 0.030(4) 0.042(4) 0.007(3) 0.020(4) 0.008(3)
C71 0.041(4) 0.034(4) 0.063(5) -0.007(3) 0.018(4) -0.005(3)
C72 0.038(4) 0.043(4) 0.050(5) 0.000(3) 0.010(4) -0.011(3)
C73 0.048(5) 0.079(6) 0.062(6) -0.005(5) 0.024(5) -0.004(5)
C74 0.055(7) 0.134(11) 0.094(8) 0.002(8) 0.047(6) 0.010(7)
C75 0.065(7) 0.096(8) 0.076(7) -0.008(6) 0.032(6) -0.029(6)
C76 0.059(6) 0.067(6) 0.059(6) 0.004(4) 0.018(5) -0.014(5)
N47 0.031(3) 0.102(6) 0.035(3) -0.008(4) 0.018(3) -0.009(3)
N57 0.037(3) 0.029(3) 0.036(3) -0.002(2) 0.012(3) 0.003(2)
N67 0.045(4) 0.032(3) 0.036(3) -0.002(2) 0.017(3) 0.001(3)
N77 0.054(4) 0.046(4) 0.055(4) 0.003(3) 0.011(3) -0.018(3)
O4 0.041(3) 0.037(2) 0.033(2) -0.0033(19) 0.023(2) -0.005(2)
O6 0.036(3) 0.026(2) 0.039(3) -0.0015(19) 0.016(2) -0.0025(19)
O11 0.041(3) 0.033(2) 0.040(3) -0.014(2) 0.010(2) -0.005(2)
O13 0.043(3) 0.038(3) 0.050(3) -0.012(2) 0.022(2) 0.002(2)
O18 0.055(3) 0.020(2) 0.028(2) 0.0013(17) 0.018(2) 0.0013(19)
O20 0.039(3) 0.027(2) 0.023(2) -0.0013(17) 0.013(2) -0.0018(19)
O25 0.035(3) 0.032(2) 0.053(3) -0.015(2) 0.014(2) -0.003(2)
O27 0.035(3) 0.025(2) 0.049(3) -0.008(2) 0.017(2) 0.0040(19)
Br1 0.0559(6) 0.2140(16) 0.0382(5) -0.0160(7) 0.0278(5) -0.0328(8)
Br2 0.0828(7) 0.0496(5) 0.0537(5) -0.0179(4) 0.0295(5) 0.0009(5)
Br3 0.0766(7) 0.0427(5) 0.0526(5) 0.0136(4) 0.0165(5) 0.0208(4)
Br4 0.0984(9) 0.0720(7) 0.0716(7) 0.0020(5) 0.0195(6) -0.0473(6)
C10A 0.065(15) 0.083(16) 0.14(2) 0.013(16) 0.044(15) -0.007(12)
Cl1A 0.135(8) 0.089(5) 0.071(4) 0.020(4) 0.015(5) 0.024(5)
Cl2A 0.178(9) 0.120(7) 0.080(5) 0.022(4) 0.023(5) 0.049(6)
Cl3A 0.088(5) 0.230(12) 0.075(4) 0.043(6) 0.036(4) 0.014(6)
C10B 0.13(2) 0.09(2) 0.19(3) -0.05(2) 0.05(2) 0.027(17)
Cl1B 0.144(9) 0.154(9) 0.052(4) 0.006(5) 0.030(5) 0.043(6)
Cl2B 0.113(6) 0.080(5) 0.201(10) 0.055(6) 0.082(7) 0.019(4)
Cl3B 0.28(3) 0.47(4) 0.43(3) 0.33(3) -0.08(2) -0.11(2)

loop_
_atom_type_symbol
_atom_type_description
_atom_type_scat_dispersion_real
_atom_type_scat_dispersion_imag
_atom_type_scat_source
C C 0.0181 0.0091 'International Tables Vol C Tables 4.2.6.8 and 6.1.1.4'
H H 0.0000 0.0000 'International Tables Vol C Tables 4.2.6.8 and 6.1.1.4'
N N 0.0311 0.0180 'International Tables Vol C Tables 4.2.6.8 and 6.1.1.4'
O O 0.0492 0.0322 'International Tables Vol C Tables 4.2.6.8 and 6.1.1.4'
Br Br -0.6763 1.2805 'International Tables Vol C Tables 4.2.6.8 and 6.1.1.4'
Cl Cl 0.3639 0.7018 'International Tables Vol C Tables 4.2.6.8 and 6.1.1.4'

loop_
_geom_angle_atom_site_label_1
_geom_angle_atom_site_label_2
_geom_angle_atom_site_label_3
_geom_angle
C2 C1 C6 117.2(6)
C2 C1 C28 124.2(6)
C6 C1 C28 118.5(5)
C1 C2 C3 123.9(6)
C2 C3 C4 116.4(6)
C2 C3 C7 123.4(6)
C4 C3 C7 120.2(6)
O4 C4 C5 122.7(6)
O4 C4 C3 115.2(5)
C5 C4 C3 122.1(6)
C4 C5 C6 119.2(6)
O6 C6 C5 123.1(6)
O6 C6 C1 115.7(5)
C5 C6 C1 121.2(6)
C3 C7 C8 114.0(5)
C3 C7 C29 114.1(5)
C8 C7 C29 108.9(5)
C9 C8 C13 117.5(6)
C9 C8 C7 121.4(5)
C13 C8 C7 120.8(6)
C10 C9 C8 122.8(6)
C9 C10 C11 118.0(6)
C9 C10 C14 120.7(5)
C11 C10 C14 121.2(6)
O11 C11 C10 115.4(6)
O11 C11 C12 123.8(6)
C10 C11 C12 120.8(6)
C13 C12 C11 119.8(6)
C12 C13 O13 124.0(6)
C12 C13 C8 121.0(6)
O13 C13 C8 115.0(6)
C15 C14 C10 111.2(5)
C15 C14 C31 113.7(5)
C10 C14 C31 109.9(5)
C20 C15 C16 116.9(5)
C20 C15 C14 120.6(5)
C16 C15 C14 122.3(5)
C17 C16 C15 123.5(6)
C18 C17 C16 116.8(5)
C18 C17 C21 119.9(5)
C16 C17 C21 123.3(5)
O18 C18 C17 115.0(5)
O18 C18 C19 122.7(5)
C17 C18 C19 122.3(5)
C20 C19 C18 118.8(6)
O20 C20 C19 122.5(5)
O20 C20 C15 115.8(5)
C19 C20 C15 121.7(6)
C22 C21 C17 111.8(5)
C22 C21 C33 110.0(5)
C17 C21 C33 114.9(5)
C23 C22 C27 116.7(6)
C23 C22 C21 123.2(5)
C27 C22 C21 120.1(6)
C22 C23 C24 124.1(6)
C23 C24 C25 117.1(6)
C23 C24 C28 122.2(6)
C25 C24 C28 120.7(6)
O25 C25 C24 116.7(6)
O25 C25 C26 122.1(6)
C24 C25 C26 121.2(6)
C27 C26 C25 119.0(6)
O27 C27 C26 122.2(6)
O27 C27 C22 115.9(6)
C26 C27 C22 121.9(6)
C24 C28 C35 109.9(5)
C24 C28 C1 112.9(5)
C35 C28 C1 114.2(5)
C30 C29 C7 116.1(6)
C32 C31 C14 113.7(6)
C34 C33 C21 112.4(6)
C36 C35 C28 113.0(6)
O4 C41 C42 108.9(6)
N47 C42 C43 123.7(8)
N47 C42 C41 113.3(8)
C43 C42 C41 123.0(7)
C42 C43 C44 116.4(9)
C45 C44 C43 119.2(10)
C46 C45 C44 118.5(9)
N47 C46 C45 125.0(10)
N47 C46 Br1 116.0(9)
C45 C46 Br1 119.0(7)
O11 C51 C52 114.8(6)
N57 C52 C53 122.5(6)
N57 C52 C51 114.4(6)
C53 C52 C51 123.1(6)
C54 C53 C52 119.0(6)
C53 C54 C55 119.2(7)
C56 C55 C54 115.8(7)
N57 C56 C55 126.7(6)
N57 C56 Br2 115.5(5)
C55 C56 Br2 117.8(5)
O18 C61 C62 109.3(5)
N67 C62 C63 123.1(6)
N67 C62 C61 113.7(6)
C63 C62 C61 123.0(6)
C64 C63 C62 118.0(7)
C65 C64 C63 121.2(7)
C64 C65 C66 115.4(7)
N67 C66 C65 125.9(7)
N67 C66 Br3 115.4(5)
C65 C66 Br3 118.7(5)
O25 C71 C72 108.4(6)
N77 C72 C73 123.0(8)
N77 C72 C71 112.9(7)
C73 C72 C71 124.1(7)
C72 C73 C74 119.1(10)
C73 C74 C75 117.4(10)
C76 C75 C74 118.7(10)
N77 C76 C75 124.6(9)
N77 C76 Br4 116.5(8)
C75 C76 Br4 118.9(8)
C46 N47 C42 117.2(9)
C56 N57 C52 116.7(6)
C66 N67 C62 116.4(6)
C76 N77 C72 117.2(8)
C4 O4 C41 117.6(5)
C6 O6 C37 118.1(5)
C11 O11 C51 120.4(5)
C13 O13 C38 117.4(6)
C18 O18 C61 117.7(5)
C20 O20 C39 117.7(5)
C25 O25 C71 118.3(5)
C27 O27 C40 117.9(5)
Cl2A C10A Cl3A 90.6(10)
Cl2A C10A Cl1A 106.8(12)
Cl3A C10A Cl1A 115.8(13)
Cl1B C10B Cl3B 81.2(13)
Cl1B C10B Cl2B 77.2(12)
Cl3B C10B Cl2B 105.5(18)

loop_
_geom_bond_atom_site_label_1
_geom_bond_atom_site_label_2
_geom_bond_distance
C1 C2 1.384(8)
C1 C6 1.396(9)
C1 C28 1.532(9)
C2 C3 1.395(9)
C3 C4 1.396(9)
C3 C7 1.527(8)
C4 O4 1.379(7)
C4 C5 1.381(9)
C5 C6 1.392(9)
C6 O6 1.374(7)
C7 C8 1.531(9)
C7 C29 1.534(9)
C8 C9 1.390(9)
C8 C13 1.401(9)
C9 C10 1.388(9)
C10 C11 1.388(9)
C10 C14 1.534(9)
C11 O11 1.387(8)
C11 C12 1.394(10)
C12 C13 1.379(9)
C13 O13 1.382(8)
C14 C15 1.520(8)
C14 C31 1.535(9)
C15 C20 1.393(8)
C15 C16 1.400(8)
C16 C17 1.391(8)
C17 C18 1.387(8)
C17 C21 1.521(8)
C18 O18 1.382(7)
C18 C19 1.390(9)
C19 C20 1.388(8)
C20 O20 1.381(7)
C21 C22 1.513(9)
C21 C33 1.545(9)
C22 C23 1.390(9)
C22 C27 1.396(9)
C23 C24 1.394(9)
C24 C25 1.399(9)
C24 C28 1.525(9)
C25 O25 1.372(8)
C25 C26 1.401(9)
C26 C27 1.394(9)
C27 O27 1.378(8)
C28 C35 1.528(9)
C29 C30 1.498(10)
C31 C32 1.521(9)
C33 C34 1.516(11)
C35 C36 1.527(10)
C37 O6 1.416(8)
C38 O13 1.416(8)
C39 O20 1.431(7)
C40 O27 1.417(7)
C41 O4 1.423(8)
C41 C42 1.490(10)
C42 N47 1.333(10)
C42 C43 1.396(12)
C43 C44 1.400(12)
C44 C45 1.380(15)
C45 C46 1.348(15)
C46 N47 1.312(11)
C46 Br1 1.898(10)
C51 O11 1.411(7)
C51 C52 1.508(10)
C52 N57 1.336(8)
C52 C53 1.388(9)
C53 C54 1.379(10)
C54 C55 1.390(11)
C55 C56 1.385(10)
C56 N57 1.300(9)
C56 Br2 1.927(7)
C61 O18 1.423(7)
C61 C62 1.499(9)
C62 N67 1.332(8)
C62 C63 1.378(9)
C63 C64 1.374(10)
C64 C65 1.369(10)
C65 C66 1.384(10)
C66 N67 1.325(8)
C66 Br3 1.908(7)
C71 O25 1.412(8)
C71 C72 1.501(10)
C72 N77 1.353(10)
C72 C73 1.358(12)
C73 C74 1.388(13)
C74 C75 1.404(15)
C75 C76 1.348(14)
C76 N77 1.308(11)
C76 Br4 1.916(10)
C10A Cl2A 1.793(17)
C10A Cl3A 1.794(17)
C10A Cl1A 1.804(16)
C10B Cl1B 2.14(3)
C10B Cl3B 2.15(3)
C10B Cl2B 2.18(3)

loop_
_geom_torsion_atom_site_label_1
_geom_torsion_atom_site_label_2
_geom_torsion_atom_site_label_3
_geom_torsion_atom_site_label_4
_geom_torsion
C6 C1 C2 C3 -1.0(9)
C28 C1 C2 C3 174.8(6)
C1 C2 C3 C4 1.9(9)
C1 C2 C3 C7 -174.8(6)
C2 C3 C4 O4 -179.3(5)
C7 C3 C4 O4 -2.4(8)
C2 C3 C4 C5 -1.6(9)
C7 C3 C4 C5 175.3(6)
O4 C4 C5 C6 178.0(6)
C3 C4 C5 C6 0.5(10)
C4 C5 C6 O6 -179.2(6)
C4 C5 C6 C1 0.4(9)
C2 C1 C6 O6 179.5(5)
C28 C1 C6 O6 3.4(8)
C2 C1 C6 C5 -0.2(9)
C28 C1 C6 C5 -176.3(6)
C2 C3 C7 C8 -96.0(7)
C4 C3 C7 C8 87.4(7)
C2 C3 C7 C29 30.1(9)
C4 C3 C7 C29 -146.5(6)
C3 C7 C8 C9 43.5(8)
C29 C7 C8 C9 -85.3(7)
C3 C7 C8 C13 -142.9(6)
C29 C7 C8 C13 88.3(7)
C13 C8 C9 C10 -0.5(9)
C7 C8 C9 C10 173.3(6)
C8 C9 C10 C11 3.7(9)
C8 C9 C10 C14 -173.7(5)
C9 C10 C11 O11 176.7(5)
C14 C10 C11 O11 -6.0(8)
C9 C10 C11 C12 -3.7(9)
C14 C10 C11 C12 173.6(6)
O11 C11 C12 C13 -179.8(6)
C10 C11 C12 C13 0.6(9)
C11 C12 C13 O13 -176.8(6)
C11 C12 C13 C8 2.7(9)
C9 C8 C13 C12 -2.7(9)
C7 C8 C13 C12 -176.6(6)
C9 C8 C13 O13 176.8(5)
C7 C8 C13 O13 2.9(8)
C9 C10 C14 C15 -49.6(7)
C11 C10 C14 C15 133.2(6)
C9 C10 C14 C31 77.2(7)
C11 C10 C14 C31 -100.1(7)
C10 C14 C15 C20 -68.3(7)
C31 C14 C15 C20 167.0(6)
C10 C14 C15 C16 115.6(6)
C31 C14 C15 C16 -9.1(9)
C20 C15 C16 C17 0.1(9)
C14 C15 C16 C17 176.3(6)
C15 C16 C17 C18 -0.9(9)
C15 C16 C17 C21 179.7(6)
C16 C17 C18 O18 -179.7(5)
C21 C17 C18 O18 -0.3(9)
C16 C17 C18 C19 1.2(9)
C21 C17 C18 C19 -179.3(6)
O18 C18 C19 C20 -179.8(6)
C17 C18 C19 C20 -0.8(10)
C18 C19 C20 O20 179.3(6)
C18 C19 C20 C15 0.0(10)
C16 C15 C20 O20 -179.0(5)
C14 C15 C20 O20 4.7(8)
C16 C15 C20 C19 0.4(9)
C14 C15 C20 C19 -175.9(6)
C18 C17 C21 C22 79.6(7)
C16 C17 C21 C22 -101.0(7)
C18 C17 C21 C33 -154.1(6)
C16 C17 C21 C33 25.3(9)
C17 C21 C22 C23 44.3(8)
C33 C21 C22 C23 -84.6(7)
C17 C21 C22 C27 -138.6(6)
C33 C21 C22 C27 92.5(7)
C27 C22 C23 C24 0.1(9)
C21 C22 C23 C24 177.3(6)
C22 C23 C24 C25 1.5(9)
C22 C23 C24 C28 -174.9(6)
C23 C24 C25 O25 179.5(6)
C28 C24 C25 O25 -4.1(9)
C23 C24 C25 C26 -2.3(9)
C28 C24 C25 C26 174.1(6)
O25 C25 C26 C27 179.6(6)
C24 C25 C26 C27 1.5(10)
C25 C26 C27 O27 -178.9(6)
C25 C26 C27 C22 0.2(10)
C23 C22 C27 O27 178.2(5)
C21 C22 C27 O27 0.9(8)
C23 C22 C27 C26 -1.0(9)
C21 C22 C27 C26 -178.3(6)
C23 C24 C28 C35 75.5(7)
C25 C24 C28 C35 -100.7(7)
C23 C24 C28 C1 -53.3(8)
C25 C24 C28 C1 130.5(6)
C2 C1 C28 C24 105.2(7)
C6 C1 C28 C24 -79.0(7)
C2 C1 C28 C35 -21.3(9)
C6 C1 C28 C35 154.4(6)
C3 C7 C29 C30 60.6(8)
C8 C7 C29 C30 -170.7(6)
C15 C14 C31 C32 -172.4(6)
C10 C14 C31 C32 62.2(8)
C22 C21 C33 C34 -168.5(6)
C17 C21 C33 C34 64.3(8)
C24 C28 C35 C36 167.6(6)
C1 C28 C35 C36 -64.3(8)
O4 C41 C42 N47 -165.6(6)
O4 C41 C42 C43 15.1(10)
N47 C42 C43 C44 -1.0(12)
C41 C42 C43 C44 178.2(7)
C42 C43 C44 C45 0.8(12)
C43 C44 C45 C46 -0.6(13)
C44 C45 C46 N47 0.4(14)
C44 C45 C46 Br1 179.5(6)
O11 C51 C52 N57 -177.7(6)
O11 C51 C52 C53 3.6(10)
N57 C52 C53 C54 -0.3(10)
C51 C52 C53 C54 178.4(7)
C52 C53 C54 C55 0.7(10)
C53 C54 C55 C56 -1.6(10)
C54 C55 C56 N57 2.5(11)
C54 C55 C56 Br2 -176.8(5)
O18 C61 C62 N67 162.9(6)
O18 C61 C62 C63 -21.6(10)
N67 C62 C63 C64 1.2(12)
C61 C62 C63 C64 -173.8(8)
C62 C63 C64 C65 -0.9(13)
C63 C64 C65 C66 -0.3(13)
C64 C65 C66 N67 1.5(12)
C64 C65 C66 Br3 180.0(6)
O25 C71 C72 N77 165.5(6)
O25 C71 C72 C73 -13.2(11)
N77 C72 C73 C74 0.9(14)
C71 C72 C73 C74 179.5(9)
C72 C73 C74 C75 0.8(15)
C73 C74 C75 C76 -1.1(16)
C74 C75 C76 N77 -0.2(16)
C74 C75 C76 Br4 179.3(8)
C45 C46 N47 C42 -0.5(12)
Br1 C46 N47 C42 -179.6(5)
C43 C42 N47 C46 0.8(11)
C41 C42 N47 C46 -178.5(7)
C55 C56 N57 C52 -2.2(11)
Br2 C56 N57 C52 177.1(5)
C53 C52 N57 C56 0.9(10)
C51 C52 N57 C56 -177.8(6)
C65 C66 N67 C62 -1.3(12)
Br3 C66 N67 C62 -179.8(5)
C63 C62 N67 C66 -0.1(11)
C61 C62 N67 C66 175.3(7)
C75 C76 N77 C72 1.8(14)
Br4 C76 N77 C72 -177.7(6)
C73 C72 N77 C76 -2.1(12)
C71 C72 N77 C76 179.1(7)
C5 C4 O4 C41 5.4(9)
C3 C4 O4 C41 -176.9(6)
C42 C41 O4 C4 178.1(6)
C5 C6 O6 C37 5.8(9)
C1 C6 O6 C37 -173.8(6)
C10 C11 O11 C51 163.9(6)
C12 C11 O11 C51 -15.7(9)
C52 C51 O11 C11 88.9(7)
C12 C13 O13 C38 4.9(9)
C8 C13 O13 C38 -174.6(6)
C17 C18 O18 C61 167.3(6)
C19 C18 O18 C61 -13.6(9)
C62 C61 O18 C18 -178.8(6)
C19 C20 O20 C39 -6.7(9)
C15 C20 O20 C39 172.7(5)
C24 C25 O25 C71 -166.1(6)
C26 C25 O25 C71 15.7(10)
C72 C71 O25 C25 167.5(6)
C26 C27 O27 C40 1.4(9)
C22 C27 O27 C40 -177.7(6)
